data_1507317
loop_
_publ_author_name
'Shi, Weifeng'
'Jiang, Nan'
'Zhang, Shiwei'
'Wu, Weiming'
'Du, Daming'
'Wang, Jianbo'

_publ_section_title
;
 Unusual reaction of beta-hydroxy alpha-diazo carbonyl compounds with
 Cl3CCN/NaH and Rh(II)-catalyzed reaction of beta-trichloroacetylamino
 alpha-diazo carbonyl compounds.
;
_journal_issue 13
_journal_name_full 'Organic letters'
_journal_page_first 2243
_journal_page_last 2246
_journal_paper_doi 10.1021/ol034550o
_journal_volume 5
_journal_year 2003
_chemical_formula_sum 'C9 H12 Cl3 N3 O3'
_chemical_formula_weight 316.57
_chemical_name_systematic
; 
 ? 
;
_space_group_IT_number 2
_symmetry_cell_setting triclinic
_symmetry_space_group_name_Hall '-P 1'
_symmetry_space_group_name_H-M 'P -1'
_atom_sites_solution_hydrogens 'hydrogen atoms are generated by HFIX instructions''
_atom_sites_solution_primary direct
_atom_sites_solution_secondary difmap
_audit_creation_method SHELXL-97
_cell_angle_alpha 89.51(3)
_cell_angle_beta 71.86(3)
_cell_angle_gamma 78.36(3)
_cell_formula_units_Z 4
_cell_length_a 9.6616(19)
_cell_length_b 10.436(2)
_cell_length_c 15.210(3)
_cell_measurement_reflns_used 13008
_cell_measurement_temperature 293(2)
_cell_measurement_theta_max 27.48
_cell_measurement_theta_min 2.27
_cell_volume 1425.0(6)
_computing_cell_refinement
'Molecular Structure Corporation (1994) MSC/AFC Diffractometer Control Software MSC, 3200 Research Forest Drive, The Woodlands, TX 77381 USA.''
_computing_data_collection
'Molecular Structure Corporation (1994) MSC/AFC Diffractometer Control Software MSC, 3200 Research Forest Drive, The Woodlands, TX 77381, USA.''
_computing_data_reduction
'Sheldrick, G. M. (1997) SHELXS97, Program for the Solution of Crystal Structure, University of Gottingen, Germany.''
_computing_molecular_graphics
'Interactive Molecular Graphics XP, Virsion 4.2 for MSDOS (1990), Siemens Analytical X-ray Instruments Inc., Madison, Wisconsin, USA.''
_computing_publication_material
'Sheldrick, G. M. (1997) SHELXL97, Program for the refinement of Crystal Structure, University of Gottingen, Germany.''
_computing_structure_refinement
'Sheldrick, G. M. (1997) SHELXL97, Program for the Refinement of Crystal Structure, University of Gottingen, Germany.''
_computing_structure_solution
'Sheldrick, G. M. (1997) SHELXS97, Program for the Solution of Crystal Structure, University of Gottingen, Germany.''
_diffrn_ambient_temperature 293(2)
_diffrn_detector_area_resol_mean '100x100 microns'
_diffrn_measured_fraction_theta_full 0.979
_diffrn_measured_fraction_theta_max 0.979
_diffrn_measurement_device_type 'Rigaku RAXIS RAPID IP'
_diffrn_measurement_method Oscillation
_diffrn_radiation_monochromator graphite
_diffrn_radiation_source 'fine-focus sealed tube'
_diffrn_radiation_type MoK\a
_diffrn_radiation_wavelength 0.71073
_diffrn_reflns_av_R_equivalents 0.0298
_diffrn_reflns_av_sigmaI/netI 0.0416
_diffrn_reflns_limit_h_max 12
_diffrn_reflns_limit_h_min -12
_diffrn_reflns_limit_k_max 13
_diffrn_reflns_limit_k_min -13
_diffrn_reflns_limit_l_max 19
_diffrn_reflns_limit_l_min -19
_diffrn_reflns_number 6410
_diffrn_reflns_theta_full 27.48
_diffrn_reflns_theta_max 27.48
_diffrn_reflns_theta_min 2.27
_exptl_absorpt_coefficient_mu 0.646
_exptl_absorpt_correction_T_max 0.798
_exptl_absorpt_correction_T_min 0.608
_exptl_absorpt_correction_type empirical
_exptl_crystal_density_diffrn 1.476
_exptl_crystal_density_method 'not measured'
_exptl_crystal_description Block
_exptl_crystal_F_000 648
_exptl_crystal_size_max 0.35
_exptl_crystal_size_mid 0.35
_exptl_crystal_size_min 0.35
_refine_diff_density_max 0.485
_refine_diff_density_min -0.441
_refine_diff_density_rms 0.069
_refine_ls_extinction_coef 0.017(2)
_refine_ls_extinction_expression Fc^*^=kFc[1+0.001xFc^2^\l^3^/sin(2\q)]^-1/4^
_refine_ls_extinction_method SHELXL
_refine_ls_goodness_of_fit_ref 1.084
_refine_ls_hydrogen_treatment
'hydrogen coordinates ride on the coordinates of the previous atom, the isotropic U values are 1.2 OR 1.5 time over the U values of the previous atom.''
_refine_ls_matrix_type full
_refine_ls_number_parameters 328
_refine_ls_number_reflns 6410
_refine_ls_number_restraints 0
_refine_ls_restrained_S_all 1.084
_refine_ls_R_factor_all 0.0959
_refine_ls_R_factor_gt 0.0591
_refine_ls_shift/su_max 0.000
_refine_ls_shift/su_mean 0.000
_refine_ls_structure_factor_coef Fsqd
_refine_ls_weighting_details 'calc w=1/[\s^2^(Fo^2^)+(0.0776P)^2^+0.5844P] where P=(Fo^2^+2Fc^2^)/3'
_refine_ls_weighting_scheme calc
_refine_ls_wR_factor_gt 0.1663
_refine_ls_wR_factor_ref 0.1786
_reflns_number_gt 3811
_reflns_number_total 6410
_reflns_threshold_expression >2sigma(I)
_cod_data_source_file ol034550osi20030329_110605.cif
_cod_data_source_block 7b
_cod_depositor_comments
;
The following automatic conversions were performed:

'_symmetry_cell_setting' value 'Triclinic' changed to 'triclinic'
according to /home/saulius/struct/CIF-dictionaries/cif_core.dic
dictionary named 'cif_core.dic' version 2.4.1 from
2010-06-29.

'_exptl_absorpt_correction_type' value 'Empirical'
changed to 'empirical' according to
/home/saulius/struct/CIF-dictionaries/cif_core.dic dictionary named
'cif_core.dic' version 2.4.1 from 2010-06-29.

Automatic conversion script
Id: cif_fix_values 1715 2011-07-08 13:25:40Z adriana 
;
_cod_original_cell_volume 1425.0(5)
_cod_original_sg_symbol_H-M P-1
_cod_database_code 1507317

loop_
_symmetry_equiv_pos_as_xyz
'x, y, z'
'-x, -y, -z'

loop_
_atom_site_label
_atom_site_type_symbol
_atom_site_fract_x
_atom_site_fract_y
_atom_site_fract_z
_atom_site_U_iso_or_equiv
_atom_site_adp_type
_atom_site_occupancy
_atom_site_symmetry_multiplicity
_atom_site_calc_flag
_atom_site_refinement_flags
Cl1 Cl -0.54106(12) 1.46533(12) 0.31875(8) 0.0844(4) Uani 1 1 d .
Cl2 Cl -0.71170(14) 1.64671(10) 0.22842(8) 0.0826(3) Uani 1 1 d .
Cl3 Cl -0.85899(13) 1.51226(14) 0.38204(8) 0.0914(4) Uani 1 1 d .
Cl4 Cl 0.48509(13) 1.09219(14) 0.32619(11) 0.1026(5) Uani 1 1 d .
Cl5 Cl 0.39364(13) 0.86073(15) 0.40866(8) 0.1049(5) Uani 1 1 d .
Cl6 Cl 0.58234(11) 0.84645(12) 0.22065(8) 0.0805(3) Uani 1 1 d .
O1 O -0.7827(3) 1.3120(3) 0.2407(2) 0.0828(8) Uani 1 1 d .
O2 O -0.6297(3) 1.4678(3) -0.0555(2) 0.0904(9) Uani 1 1 d .
O3 O -0.8146(3) 1.3769(2) -0.06904(17) 0.0643(6) Uani 1 1 d .
O4 O 0.3081(3) 0.9631(3) 0.19179(17) 0.0719(7) Uani 1 1 d .
O5 O -0.1036(3) 0.9181(3) 0.46226(17) 0.0670(7) Uani 1 1 d .
O6 O -0.1598(3) 0.7943(2) 0.36372(15) 0.0548(6) Uani 1 1 d .
N1 N -0.5857(3) 1.3723(3) 0.1370(2) 0.0638(8) Uani 1 1 d .
N2 N -0.7719(5) 1.2013(4) 0.0440(3) 0.0825(11) Uani 1 1 d .
N3 N -0.8524(7) 1.1348(5) 0.0604(4) 0.1259(19) Uani 1 1 d .
N4 N 0.1693(3) 1.0329(3) 0.33768(18) 0.0500(6) Uani 1 1 d .
N5 N -0.0403(4) 0.9271(3) 0.2251(2) 0.0635(8) Uani 1 1 d .
N6 N -0.0375(5) 0.8953(4) 0.1544(3) 0.0991(13) Uani 1 1 d .
C1 C -0.7026(4) 1.4975(3) 0.2838(2) 0.0543(8) Uani 1 1 d .
C2 C -0.6944(4) 1.3833(3) 0.2172(3) 0.0543(8) Uani 1 1 d .
C3 C -0.5597(6) 1.2620(6) 0.0710(4) 0.1088(19) Uani 1 1 d .
H3 H -0.5877 1.1928 0.1127 0.131 Uiso 1 1 calc R
C4 C -0.6771(5) 1.2809(4) 0.0236(3) 0.0712(11) Uani 1 1 d .
C5 C -0.7017(4) 1.3834(4) -0.0366(3) 0.0641(9) Uani 1 1 d .
C6 C -0.4169(7) 1.2083(7) 0.0233(5) 0.143(3) Uani 1 1 d .
H6A H -0.3832 1.2671 -0.0247 0.172 Uiso 1 1 calc R
H6B H -0.4173 1.1278 -0.0079 0.172 Uiso 1 1 calc R
C7 C -0.3004(5) 1.1760(5) 0.0700(4) 0.0982(15) Uani 1 1 d .
H7A H -0.2050 1.1448 0.0243 0.147 Uiso 1 1 calc R
H7B H -0.3233 1.1092 0.1127 0.147 Uiso 1 1 calc R
H7C H -0.2978 1.2531 0.1029 0.147 Uiso 1 1 calc R
C8 C -0.8530(5) 1.4816(4) -0.1253(3) 0.0786(11) Uani 1 1 d .
H8A H -0.7676 1.4862 -0.1788 0.094 Uiso 1 1 calc R
H8B H -0.8848 1.5650 -0.0897 0.094 Uiso 1 1 calc R
C9 C -0.9760(5) 1.4522(5) -0.1554(3) 0.0878(13) Uani 1 1 d .
H9A H -1.0040 1.5193 -0.1938 0.132 Uiso 1 1 calc R
H9B H -1.0602 1.4491 -0.1019 0.132 Uiso 1 1 calc R
H9C H -0.9435 1.3690 -0.1898 0.132 Uiso 1 1 calc R
C10 C 0.4333(4) 0.9457(4) 0.3057(2) 0.0612(9) Uani 1 1 d .
C11 C 0.2951(4) 0.9812(3) 0.2730(2) 0.0507(8) Uani 1 1 d .
C12 C 0.0329(3) 1.0790(3) 0.3128(2) 0.0511(8) Uani 1 1 d .
H12 H 0.0620 1.1134 0.2510 0.061 Uiso 1 1 calc R
C13 C -0.0393(4) 0.9642(3) 0.3066(2) 0.0502(8) Uani 1 1 d .
C14 C -0.1021(3) 0.8930(3) 0.3842(2) 0.0489(7) Uani 1 1 d .
C15 C -0.0685(4) 1.1901(3) 0.3797(3) 0.0647(10) Uani 1 1 d .
H15A H -0.0149 1.2593 0.3799 0.078 Uiso 1 1 calc R
H15B H -0.0966 1.1589 0.4417 0.078 Uiso 1 1 calc R
C16 C -0.2083(5) 1.2456(4) 0.3545(4) 0.0971(16) Uani 1 1 d .
H16A H -0.2701 1.3149 0.3991 0.146 Uiso 1 1 calc R
H16B H -0.2620 1.1775 0.3546 0.146 Uiso 1 1 calc R
H16C H -0.1811 1.2793 0.2940 0.146 Uiso 1 1 calc R
C17 C -0.2344(4) 0.7257(3) 0.4422(2) 0.0603(9) Uani 1 1 d .
H17A H -0.3250 0.7829 0.4807 0.072 Uiso 1 1 calc R
H17B H -0.1700 0.6981 0.4797 0.072 Uiso 1 1 calc R
C18 C -0.2703(5) 0.6095(4) 0.4049(3) 0.0714(11) Uani 1 1 d .
H18A H -0.3191 0.5618 0.4554 0.107 Uiso 1 1 calc R
H18B H -0.1800 0.5538 0.3668 0.107 Uiso 1 1 calc R
H18C H -0.3349 0.6380 0.3686 0.107 Uiso 1 1 calc R
HN1 H -0.5227 1.4409 0.1186 0.084(13) Uiso 1 1 d R
HN4 H 0.1620 1.0466 0.4010 0.058(10) Uiso 1 1 d R

loop_
_atom_site_aniso_label
_atom_site_aniso_U_11
_atom_site_aniso_U_22
_atom_site_aniso_U_33
_atom_site_aniso_U_23
_atom_site_aniso_U_13
_atom_site_aniso_U_12
Cl1 0.0660(6) 0.1110(9) 0.0855(7) -0.0111(6) -0.0405(5) -0.0127(6)
Cl2 0.1107(9) 0.0539(5) 0.0823(7) 0.0084(5) -0.0280(6) -0.0193(5)
Cl3 0.0669(6) 0.1253(10) 0.0643(6) 0.0095(6) -0.0010(5) -0.0122(6)
Cl4 0.0708(7) 0.1102(9) 0.1341(11) -0.0407(8) -0.0357(7) -0.0278(6)
Cl5 0.0677(7) 0.1528(12) 0.0730(7) 0.0348(7) -0.0171(5) 0.0153(7)
Cl6 0.0544(5) 0.0957(8) 0.0754(7) -0.0162(6) -0.0066(5) -0.0004(5)
O1 0.0788(19) 0.0655(16) 0.116(2) 0.0183(16) -0.0350(17) -0.0351(15)
O2 0.0734(19) 0.105(2) 0.093(2) -0.0010(18) -0.0129(16) -0.0415(18)
O3 0.0668(16) 0.0708(16) 0.0608(15) 0.0080(12) -0.0245(12) -0.0199(13)
O4 0.0739(17) 0.0890(19) 0.0472(14) -0.0078(13) -0.0176(12) -0.0066(14)
O5 0.0839(18) 0.0756(16) 0.0514(14) -0.0032(12) -0.0242(13) -0.0341(14)
O6 0.0650(14) 0.0519(13) 0.0535(13) 0.0050(10) -0.0198(11) -0.0237(11)
N1 0.0611(18) 0.0705(19) 0.0597(18) -0.0100(15) -0.0223(15) -0.0083(15)
N2 0.121(3) 0.072(2) 0.072(2) 0.0091(19) -0.056(2) -0.019(2)
N3 0.197(6) 0.100(3) 0.128(4) 0.049(3) -0.093(4) -0.075(4)
N4 0.0451(14) 0.0596(16) 0.0485(15) 0.0012(12) -0.0166(12) -0.0148(12)
N5 0.072(2) 0.072(2) 0.0570(19) 0.0111(16) -0.0240(15) -0.0345(16)
N6 0.137(4) 0.121(3) 0.063(2) 0.012(2) -0.037(2) -0.072(3)
C1 0.0476(18) 0.062(2) 0.0535(19) 0.0080(16) -0.0166(15) -0.0116(15)
C2 0.0504(19) 0.0524(19) 0.066(2) 0.0118(16) -0.0271(17) -0.0103(15)
C3 0.088(3) 0.115(4) 0.120(4) -0.061(3) -0.059(3) 0.030(3)
C4 0.072(3) 0.076(3) 0.068(2) -0.012(2) -0.032(2) -0.005(2)
C5 0.052(2) 0.074(2) 0.060(2) -0.0124(19) -0.0085(17) -0.0115(18)
C6 0.101(4) 0.159(6) 0.158(6) -0.088(5) -0.063(4) 0.037(4)
C7 0.068(3) 0.102(3) 0.116(4) -0.003(3) -0.034(3) 0.009(3)
C8 0.087(3) 0.082(3) 0.069(3) 0.015(2) -0.026(2) -0.020(2)
C9 0.085(3) 0.099(3) 0.076(3) -0.004(2) -0.032(2) -0.001(3)
C10 0.0498(19) 0.076(2) 0.055(2) -0.0051(18) -0.0134(16) -0.0105(17)
C11 0.0487(18) 0.0518(18) 0.0528(19) 0.0014(15) -0.0140(15) -0.0163(14)
C12 0.0475(18) 0.0526(18) 0.0597(19) 0.0132(15) -0.0215(15) -0.0180(15)
C13 0.0522(18) 0.0507(18) 0.0536(19) 0.0016(15) -0.0218(15) -0.0162(15)
C14 0.0442(17) 0.0477(17) 0.0562(19) -0.0006(15) -0.0170(14) -0.0109(14)
C15 0.054(2) 0.0492(19) 0.092(3) 0.0057(18) -0.0229(19) -0.0157(16)
C16 0.070(3) 0.065(3) 0.165(5) 0.000(3) -0.056(3) -0.002(2)
C17 0.070(2) 0.057(2) 0.056(2) 0.0079(17) -0.0161(17) -0.0260(18)
C18 0.078(3) 0.063(2) 0.080(3) 0.009(2) -0.024(2) -0.030(2)

loop_
_atom_type_symbol
_atom_type_description
_atom_type_scat_dispersion_real
_atom_type_scat_dispersion_imag
_atom_type_scat_source
C C 0.0033 0.0016 'International Tables Vol C Tables 4.2.6.8 and 6.1.1.4'
H H 0.0000 0.0000 'International Tables Vol C Tables 4.2.6.8 and 6.1.1.4'
N N 0.0061 0.0033 'International Tables Vol C Tables 4.2.6.8 and 6.1.1.4'
O O 0.0106 0.0060 'International Tables Vol C Tables 4.2.6.8 and 6.1.1.4'
Cl Cl 0.1484 0.1585 'International Tables Vol C Tables 4.2.6.8 and 6.1.1.4'

loop_
_geom_angle_atom_site_label_1
_geom_angle_atom_site_label_2
_geom_angle_atom_site_label_3
_geom_angle
C5 O3 C8 116.4(3)
C14 O6 C17 115.8(3)
C2 N1 C3 119.7(4)
N3 N2 C4 179.3(5)
C11 N4 C12 120.0(3)
N6 N5 C13 178.3(4)
C2 C1 Cl3 110.8(2)
C2 C1 Cl2 110.7(2)
Cl3 C1 Cl2 108.75(19)
C2 C1 Cl1 108.7(2)
Cl3 C1 Cl1 108.75(19)
Cl2 C1 Cl1 109.18(19)
O1 C2 N1 125.5(4)
O1 C2 C1 119.8(3)
N1 C2 C1 114.7(3)
C6 C3 N1 117.0(5)
C6 C3 C4 120.3(5)
N1 C3 C4 111.0(4)
N2 C4 C5 117.1(4)
N2 C4 C3 117.2(5)
C5 C4 C3 125.6(4)
O2 C5 O3 123.4(4)
O2 C5 C4 123.7(4)
O3 C5 C4 113.0(4)
C3 C6 C7 121.7(6)
O3 C8 C9 106.9(4)
C11 C10 Cl6 110.8(2)
C11 C10 Cl4 108.1(3)
Cl6 C10 Cl4 109.0(2)
C11 C10 Cl5 110.8(2)
Cl6 C10 Cl5 108.5(2)
Cl4 C10 Cl5 109.5(2)
O4 C11 N4 124.7(3)
O4 C11 C10 119.7(3)
N4 C11 C10 115.6(3)
N4 C12 C15 110.0(3)
N4 C12 C13 109.7(3)
C15 C12 C13 113.9(3)
N5 C13 C14 118.4(3)
N5 C13 C12 117.8(3)
C14 C13 C12 123.8(3)
O5 C14 O6 122.3(3)
O5 C14 C13 123.3(3)
O6 C14 C13 114.4(3)
C12 C15 C16 112.1(3)
O6 C17 C18 107.6(3)

loop_
_geom_bond_atom_site_label_1
_geom_bond_atom_site_label_2
_geom_bond_distance
Cl1 C1 1.770(3)
Cl2 C1 1.764(4)
Cl3 C1 1.744(4)
Cl4 C10 1.761(4)
Cl5 C10 1.768(4)
Cl6 C10 1.755(4)
O1 C2 1.214(4)
O2 C5 1.209(5)
O3 C5 1.342(4)
O3 C8 1.443(5)
O4 C11 1.215(4)
O5 C14 1.213(4)
O6 C14 1.347(4)
O6 C17 1.455(4)
N1 C2 1.326(5)
N1 C3 1.464(5)
N2 N3 1.115(6)
N2 C4 1.322(6)
N4 C11 1.318(4)
N4 C12 1.471(4)
N5 N6 1.119(4)
N5 C13 1.305(4)
C1 C2 1.544(5)
C3 C6 1.348(7)
C3 C4 1.504(6)
C4 C5 1.435(6)
C6 C7 1.491(7)
C8 C9 1.485(6)
C10 C11 1.542(5)
C12 C15 1.511(5)
C12 C13 1.520(4)
C13 C14 1.425(5)
C15 C16 1.520(5)
C17 C18 1.489(5)

loop_
_geom_hbond_atom_site_label_D
_geom_hbond_atom_site_label_H
_geom_hbond_atom_site_label_A
_geom_hbond_distance_DH
_geom_hbond_distance_HA
_geom_hbond_distance_DA
_geom_hbond_angle_DHA
_geom_hbond_site_symmetry_A
N1 HN1 O2 1.01 1.91 2.900(5) 163.2 2_485
N4 HN4 O5 0.95 1.99 2.935(4) 168.7 2_576

loop_
_geom_torsion_atom_site_label_1
_geom_torsion_atom_site_label_2
_geom_torsion_atom_site_label_3
_geom_torsion_atom_site_label_4
_geom_torsion
C3 N1 C2 O1 -4.0(6)
C3 N1 C2 C1 175.4(3)
Cl3 C1 C2 O1 -6.1(4)
Cl2 C1 C2 O1 -126.8(3)
Cl1 C1 C2 O1 113.3(3)
Cl3 C1 C2 N1 174.5(2)
Cl2 C1 C2 N1 53.8(4)
Cl1 C1 C2 N1 -66.1(3)
C2 N1 C3 C6 -142.0(6)
C2 N1 C3 C4 74.8(6)
N3 N2 C4 C5 15(53)
N3 N2 C4 C3 -170(100)
C6 C3 C4 N2 106.9(7)
N1 C3 C4 N2 -111.3(5)
C6 C3 C4 C5 -77.8(7)
N1 C3 C4 C5 64.1(6)
C8 O3 C5 O2 -3.1(5)
C8 O3 C5 C4 176.0(3)
N2 C4 C5 O2 174.7(4)
C3 C4 C5 O2 -0.6(6)
N2 C4 C5 O3 -4.4(5)
C3 C4 C5 O3 -179.8(4)
N1 C3 C6 C7 46.4(10)
C4 C3 C6 C7 -173.9(6)
C5 O3 C8 C9 178.3(3)
C12 N4 C11 O4 -2.8(5)
C12 N4 C11 C10 175.7(3)
Cl6 C10 C11 O4 -14.4(4)
Cl4 C10 C11 O4 105.1(3)
Cl5 C10 C11 O4 -134.9(3)
Cl6 C10 C11 N4 167.1(2)
Cl4 C10 C11 N4 -73.5(3)
Cl5 C10 C11 N4 46.6(4)
C11 N4 C12 C15 -151.0(3)
C11 N4 C12 C13 83.0(4)
N6 N5 C13 C14 -128(14)
N6 N5 C13 C12 50(15)
N4 C12 C13 N5 -112.1(3)
C15 C12 C13 N5 124.1(4)
N4 C12 C13 C14 66.1(4)
C15 C12 C13 C14 -57.6(4)
C17 O6 C14 O5 4.5(5)
C17 O6 C14 C13 -175.7(3)
N5 C13 C14 O5 178.4(3)
C12 C13 C14 O5 0.1(5)
N5 C13 C14 O6 -1.4(4)
C12 C13 C14 O6 -179.6(3)
N4 C12 C15 C16 177.5(3)
C13 C12 C15 C16 -58.9(4)
C14 O6 C17 C18 -171.9(3)
